data_2000360
loop_
_publ_author_name
'Drouin, M.'
'Lamothe, S.'
'Michel, A. G.'

_publ_section_title
;
 Functionalized hydrocarbons with condensed ring skeletons. XII. A
 methyltricyclo[8.4.0.0^2,7^]tetradec-8-ene and a
 vinylcyclododeca-3,9-diene, products from competing intramolecular
 Diels-Alder cycloadditions
;
_journal_issue 12
_journal_name_full 'Acta Crystallographica Section C'
_journal_page_first 2151
_journal_page_last 2154
_journal_paper_doi 10.1107/S0108270192004426
_journal_volume 48
_journal_year 1992
_chemical_formula_sum 'C23 H32 O8'
_chemical_formula_weight 436.50
_symmetry_cell_setting tetragonal
_symmetry_space_group_name_Hall '-P 4c 2ab'
_symmetry_space_group_name_H-M 'P 42/m b c'
_cell_angle_alpha 90
_cell_angle_beta 90
_cell_angle_gamma 90
_cell_formula_units_Z 8
_cell_length_a 13.1959(8)
_cell_length_b 13.1959(8)
_cell_length_c 26.6986(11)
_cell_volume 4649.1(4)
_diffrn_radiation_type Cu
_diffrn_radiation_wavelength 1.54056
_exptl_absorpt_coefficient_mu 0.74
_exptl_crystal_density_diffrn 1.247
_exptl_crystal_F_000 1872.0
_cod_data_source_file du0316.cif
_cod_data_source_block du0316a
_cod_original_cell_volume 4648.3(3)
_cod_database_code 2000360

loop_
_atom_site_label
_atom_site_fract_x
_atom_site_fract_y
_atom_site_fract_z
C1 .56878(18) .74542(19) .02948(6)
C2 .53464(19) .64571(19) .05332(7)
C3 .53206(19) .65357(19) .11117(8)
C4 .63244(19) .68981(17) .13463(7)
C5 .67091(19) .78482(17) .10829(7)
C6 .67404(19) .77132(17) .05099(7)
C7 .7182(2) .86175(19) .02539(7)
C8 .4893(5) .8296(4) .03882(14)
C9 .60950(19) .71730(18) .18931(8)
C10 .6197(3) .6587(2) .27389(8)
C11 .71062(19) .60489(18) .13374(7)
C12 .8779(2) .5602(2) .15668(11)
O1 .57384(15) .79386(13) .20293(5)
O2 .63245(15) .64085(13) .21970(5)
O3 .69463(13) .51929(13) .12156(5)
O4 .79980(12) .63855(13) .14955(6)
H2A .4613(11) .6249(11) .0340(4)
H2B .5843(15) .5863(15) .0464(6)
H3A .4808(15) .7031(13) .1196(6)
H3B .5143(19) .5857(14) .1242(7)
H5A .7388(15) .8062(13) .1209(6)
H5B .6246(15) .8382(15) .1154(7)
H6 .7188(13) .7104(13) .0457(5)
H7 .753(2) .925(2) .0516(10)
H8A .431(3) .809(3) .0223(12)
H8B .477(3) .850(3) .0747(13)
H8C .507(3) .893(3) .0248(10)
H10A .610(2) .596(2) .2853(8)
H10B .644(2) .745(2) .2796(9)
H10C .553(2) .674(2) .2737(9)
H12A .9381(19) .6059(19) .1661(8)
H12B .851(2) .507(3) .1809(10)
H12C .878(2) .536(2) .1170(10)

loop_
_geom_bond_atom_site_label_1
_geom_bond_atom_site_label_2
_geom_bond_distance
C1 C2 1.529(3)
C1 C6 1.541(3)
C1 C8 1.548(6)
C2 C3 1.548(3)
C3 C4 1.541(3)
C4 C5 1.525(3)
C4 C9 1.534(3)
C4 C11 1.523(3)
C5 C6 1.541(3)
C6 C7 1.493(3)
C9 O1 1.172(3)
C9 O2 1.330(3)
C10 O2 1.476(3)
C11 O3 1.194(3)
C11 O4 1.327(3)
C12 O4 1.473(3)
